data_4077251
loop_
_publ_author_name
'van den Broeke, Joep'
'Lutz, Martin'
'Kooijman, Huub'
'Spek, Anthony L.'
'Deelman, Berth-Jan'
'van Koten, Gerard'

_publ_section_title
;
 Increasing the Lipophilic Character of Tetraphenylborate Anions through
 Silyl Substituents
;
_journal_issue 10
_journal_name_full Organometallics
_journal_page_first 2114
_journal_paper_doi 10.1021/om0009177
_journal_volume 20
_journal_year 2001
_chemical_compound_source 'see text'
_chemical_formula_moiety 'C36 H52 B Si4, C20 H40 Na O8'
_chemical_formula_sum 'C56 H92 B Na O8 Si4'
_chemical_formula_weight 1039.46
_chemical_name_systematic
;
 ?
;
_space_group_IT_number 14
_symmetry_cell_setting monoclinic
_symmetry_space_group_name_Hall '-P 2ybc'
_symmetry_space_group_name_H-M 'P 1 21/c 1'
_atom_sites_solution_hydrogens geom
_atom_sites_solution_primary direct
_atom_sites_solution_secondary difmap
_audit_creation_method PLATON
_cell_angle_alpha 90
_cell_angle_beta 118.86(2)
_cell_angle_gamma 90
_cell_formula_units_Z 4
_cell_length_a 13.540(2)
_cell_length_b 20.606(3)
_cell_length_c 27.693(3)
_cell_measurement_temperature 150
_cell_volume 6767(2)
_computing_cell_refinement 'DENZO 1.11.0'
_computing_data_collection 'Nonius COLLECT'
_computing_data_reduction 'DENZO 1.11.0'
_computing_publication_material 'PLATON (Spek, 1990)'
_computing_structure_refinement 'SHELXL-97 (Sheldrick, 1997)'
_computing_structure_solution 'SHELXS-86 (Sheldrick, 1986)'
_diffrn_ambient_temperature 150
_diffrn_measured_fraction_theta_full 1.00
_diffrn_measured_fraction_theta_max 1.00
_diffrn_measurement_device_type 'Nonius KappaCCD'
_diffrn_radiation_monochromator graphite
_diffrn_radiation_source 'rotating anode'
_diffrn_radiation_type 'Mo K\a'
_diffrn_radiation_wavelength 0.71073
_diffrn_reflns_av_R_equivalents 0.0427
_diffrn_reflns_av_sigmaI/netI 0.0362
_diffrn_reflns_limit_h_max 16
_diffrn_reflns_limit_h_min -16
_diffrn_reflns_limit_k_max 24
_diffrn_reflns_limit_k_min -16
_diffrn_reflns_limit_l_max 29
_diffrn_reflns_limit_l_min -33
_diffrn_reflns_number 44964
_diffrn_reflns_reduction_process
;
 ?
;
_diffrn_reflns_theta_full 25.25
_diffrn_reflns_theta_max 25.25
_diffrn_reflns_theta_min 1.30
_exptl_absorpt_coefficient_mu 0.137
_exptl_absorpt_correction_type none
_exptl_crystal_colour 'colourless / very pale yellow'
_exptl_crystal_density_diffrn 1.020
_exptl_crystal_density_method 'Not Measured'
_exptl_crystal_description block
_exptl_crystal_F_000 2256
_exptl_crystal_size_max 0.4
_exptl_crystal_size_mid 0.3
_exptl_crystal_size_min 0.3
_refine_diff_density_max 0.956
_refine_diff_density_min -0.476
_refine_diff_density_rms 0.070
_refine_ls_abs_structure_Flack none
_refine_ls_extinction_method none
_refine_ls_goodness_of_fit_ref 1.069
_refine_ls_hydrogen_treatment constr
_refine_ls_matrix_type full
_refine_ls_number_parameters 631
_refine_ls_number_reflns 12222
_refine_ls_number_restraints 0
_refine_ls_restrained_S_all 1.069
_refine_ls_R_factor_all 0.0972
_refine_ls_R_factor_gt 0.0793
_refine_ls_shift/su_max 0.006
_refine_ls_shift/su_mean 0.000
_refine_ls_structure_factor_coef Fsqd
_refine_ls_weighting_details 'calc w=1/[\s^2^(Fo^2^)+(0.1202P)^2^+6.4115P] where P=(Fo^2^+2Fc^2^)/3'
_refine_ls_weighting_scheme calc
_refine_ls_wR_factor_gt 0.2165
_refine_ls_wR_factor_ref 0.2304
_reflns_number_gt 9530
_reflns_number_total 12222
_reflns_threshold_expression I>2\s(I)
_cod_data_source_file om0009177.cif
_cod_data_source_block s2093y
_cod_depositor_comments
;
The following automatic conversions were performed:

'_symmetry_cell_setting' value 'Monoclinic' changed to 'monoclinic'
according to /home/saulius/struct/CIF-dictionaries/cif_core.dic
dictionary named 'cif_core.dic' version 2.4.2 from
2011-04-26.

'_atom_sites_solution_hydrogens' value 'geom ' changed
to 'geom' according to
/home/saulius/struct/CIF-dictionaries/cif_core.dic dictionary named
'cif_core.dic' version 2.4.2 from
2011-04-26.

'_atom_sites_solution_primary' value 'direct ' changed
to 'direct' according to
/home/saulius/struct/CIF-dictionaries/cif_core.dic dictionary named
'cif_core.dic' version 2.4.2 from
2011-04-26.

'_atom_sites_solution_secondary' value 'difmap ' changed
to 'difmap' according to
/home/saulius/struct/CIF-dictionaries/cif_core.dic dictionary named
'cif_core.dic' version 2.4.2 from
2011-04-26.

'_refine_ls_weighting_scheme' value 'calc ' changed to
'calc' according to
/home/saulius/struct/CIF-dictionaries/cif_core.dic dictionary named
'cif_core.dic' version 2.4.2 from 2011-04-26.

Automatic conversion script
Id: cif_fix_values 1715 2011-07-08 13:25:40Z adriana 

The following automatic conversions were performed:

'_refine_ls_hydrogen_treatment' value 'constrained' was replaced with
the value 'constr' as specified in the replacement file
'src/cod-tools/trunk/data/replacement-values/replacement_values.lst'.

Automatic conversion script
Id: cif_fix_values 5376 2017-05-30 11:51:03Z andrius 
;
_cod_original_sg_symbol_H-M 'P 21/c'
_cod_database_code 4077251

loop_
_symmetry_equiv_pos_as_xyz
x,y,z
-x,1/2+y,1/2-z
-x,-y,-z
x,1/2-y,1/2+z

loop_
_atom_site_aniso_label
_atom_site_aniso_U_11
_atom_site_aniso_U_22
_atom_site_aniso_U_33
_atom_site_aniso_U_23
_atom_site_aniso_U_13
_atom_site_aniso_U_12
Si1 0.0408(5) 0.0617(6) 0.0288(4) 0.0071(4) 0.0140(4) 0.0171(4)
Si2 0.0296(4) 0.0451(5) 0.0606(6) 0.0084(4) 0.0174(4) 0.0086(4)
Si3 0.0801(8) 0.0592(7) 0.0591(6) -0.0099(5) 0.0462(6) 0.0070(5)
Si4 0.0480(6) 0.0329(5) 0.0684(7) 0.0081(4) 0.0132(5) -0.0081(4)
C1 0.0269(13) 0.0291(14) 0.0321(14) 0.0016(11) 0.0143(11) 0.0002(11)
C2 0.0432(17) 0.0411(17) 0.0400(16) 0.0075(13) 0.0213(14) 0.0185(14)
C3 0.0457(17) 0.0475(18) 0.0315(15) 0.0000(13) 0.0210(13) 0.0143(14)
C4 0.0321(14) 0.0388(16) 0.0316(14) 0.0030(12) 0.0140(12) 0.0043(12)
C5 0.0482(18) 0.0343(16) 0.0347(15) 0.0056(12) 0.0157(14) 0.0163(13)
C6 0.0435(16) 0.0336(15) 0.0315(14) -0.0031(12) 0.0165(13) 0.0048(13)
C7 0.073(3) 0.069(2) 0.0403(18) 0.0109(17) 0.0305(18) 0.014(2)
C8 0.071(3) 0.110(4) 0.044(2) -0.013(2) 0.013(2) -0.023(3)
C9 0.090(3) 0.136(4) 0.047(2) 0.034(3) 0.032(2) 0.075(3)
C10 0.0305(14) 0.0310(14) 0.0236(12) 0.0040(11) 0.0103(11) 0.0037(11)
C11 0.0340(15) 0.0298(15) 0.0415(16) 0.0070(12) 0.0151(13) 0.0029(12)
C12 0.0384(16) 0.0293(15) 0.0490(17) 0.0104(13) 0.0197(14) 0.0102(12)
C13 0.0296(14) 0.0351(15) 0.0357(15) 0.0071(12) 0.0130(12) 0.0066(12)
C14 0.0321(15) 0.0306(15) 0.0434(16) 0.0046(12) 0.0164(13) 0.0000(12)
C15 0.0329(15) 0.0266(14) 0.0417(16) 0.0053(12) 0.0152(13) 0.0056(11)
C16 0.057(2) 0.057(2) 0.130(4) -0.003(2) 0.053(3) 0.0126(19)
C17 0.049(2) 0.067(3) 0.111(4) 0.012(2) 0.042(2) -0.0033(19)
C18 0.045(2) 0.136(5) 0.064(3) 0.010(3) 0.006(2) 0.023(3)
C19 0.0268(13) 0.0325(14) 0.0278(13) 0.0042(11) 0.0117(11) 0.0001(11)
C20 0.0272(14) 0.0430(17) 0.0340(15) -0.0029(12) 0.0099(12) 0.0041(12)
C21 0.0378(16) 0.0493(19) 0.0383(16) -0.0074(14) 0.0134(14) 0.0013(14)
C22 0.0472(17) 0.0388(16) 0.0390(16) 0.0028(13) 0.0242(14) 0.0052(14)
C23 0.0358(16) 0.057(2) 0.0464(18) 0.0041(15) 0.0254(14) 0.0054(14)
C24 0.0311(15) 0.0527(19) 0.0350(15) -0.0016(14) 0.0147(12) -0.0045(13)
C25 0.180(6) 0.056(3) 0.101(4) -0.026(3) 0.092(4) -0.013(3)
C26 0.380(13) 0.068(3) 0.097(4) 0.000(3) 0.160(7) 0.001(5)
C27 0.100(5) 0.354(15) 0.258(11) -0.210(11) 0.064(6) 0.038(7)
C28 0.0273(13) 0.0315(14) 0.0310(14) 0.0025(11) 0.0104(11) 0.0019(11)
C29 0.181(6) 0.120(4) 0.031(2) 0.005(2) 0.012(3) -0.112(4)
C30 0.173(6) 0.111(4) 0.037(2) 0.011(2) 0.017(3) -0.098(4)
C31 0.0414(17) 0.0304(15) 0.0424(17) 0.0049(13) 0.0092(14) -0.0001(13)
C32 0.172(6) 0.071(3) 0.055(3) -0.013(2) 0.031(3) -0.075(4)
C33 0.162(5) 0.058(3) 0.045(2) -0.0066(19) 0.035(3) -0.055(3)
C34 0.220(9) 0.117(5) 0.096(4) 0.014(4) 0.055(5) -0.092(6)
C35 0.059(3) 0.077(3) 0.161(6) 0.008(3) 0.051(3) -0.005(2)
C36 0.173(7) 0.043(3) 0.57(2) -0.064(6) 0.266(11) -0.026(4)
B 0.0272(15) 0.0290(15) 0.0280(15) 0.0028(12) 0.0103(12) 0.0013(12)
Na 0.0477(8) 0.0783(11) 0.0713(10) 0.0162(8) 0.0241(7) 0.0052(7)
O1 0.0580(15) 0.0659(16) 0.0500(14) 0.0145(12) 0.0280(12) 0.0107(12)
O2 0.0612(15) 0.0432(13) 0.0548(14) 0.0032(11) 0.0263(12) -0.0053(11)
O3 0.0853(19) 0.0559(16) 0.0565(15) -0.0010(12) 0.0352(15) -0.0094(14)
O4 0.096(2) 0.0481(15) 0.0469(14) 0.0080(11) 0.0255(14) -0.0098(14)
O5 0.0598(16) 0.0662(17) 0.0623(16) -0.0137(13) 0.0240(13) -0.0141(13)
O6 0.0553(15) 0.0813(19) 0.0569(15) -0.0129(13) 0.0328(13) -0.0057(13)
O7 0.066(2) 0.172(4) 0.076(2) 0.000(2) 0.0338(18) 0.021(2)
O8 0.0421(14) 0.0642(17) 0.096(2) 0.0212(15) 0.0213(14) 0.0022(12)
C37 0.060(2) 0.060(2) 0.071(3) 0.022(2) 0.033(2) 0.0030(19)
C38 0.059(2) 0.0441(19) 0.071(2) 0.0093(17) 0.032(2) -0.0028(17)
C39 0.075(3) 0.045(2) 0.060(2) -0.0044(17) 0.026(2) -0.0060(18)
C40 0.089(3) 0.047(2) 0.054(2) -0.0068(17) 0.034(2) -0.008(2)
C41 0.085(3) 0.076(3) 0.061(2) 0.008(2) 0.037(2) -0.003(2)
C42 0.089(3) 0.057(2) 0.046(2) 0.0117(17) 0.030(2) -0.004(2)
C43 0.090(3) 0.052(2) 0.069(3) 0.004(2) 0.031(2) -0.018(2)
C44 0.072(3) 0.054(2) 0.072(3) -0.0106(19) 0.031(2) -0.026(2)
C45 0.094(3) 0.085(3) 0.090(3) -0.040(3) 0.052(3) -0.028(3)
C46 0.092(3) 0.091(3) 0.090(3) -0.042(3) 0.059(3) -0.016(3)
C47 0.054(2) 0.097(3) 0.052(2) -0.008(2) 0.0335(18) -0.004(2)
C48 0.056(2) 0.098(3) 0.0440(19) 0.013(2) 0.0306(18) -0.002(2)
C49 0.078(4) 0.194(7) 0.080(4) -0.001(4) 0.044(3) 0.031(4)
C50 0.092(4) 0.105(4) 0.135(5) 0.039(4) 0.077(4) 0.036(3)
C51 0.088(4) 0.150(6) 0.093(4) 0.009(4) 0.045(3) 0.023(4)
C52 0.070(3) 0.195(7) 0.059(3) 0.033(3) 0.029(2) 0.028(4)
C53 0.061(2) 0.065(3) 0.086(3) 0.022(2) 0.023(2) -0.005(2)
C54 0.062(3) 0.080(3) 0.173(6) 0.058(4) 0.050(3) 0.020(3)
C55 0.051(3) 0.085(4) 0.187(7) 0.032(4) 0.037(3) 0.004(2)
C56 0.057(2) 0.064(3) 0.068(3) 0.016(2) 0.014(2) -0.0062(19)

loop_
_atom_site_label
_atom_site_type_symbol
_atom_site_thermal_displace_type
_atom_site_fract_x
_atom_site_fract_y
_atom_site_fract_z
_atom_site_occupancy
_atom_site_U_iso_or_equiv
_atom_site_calc_flag
_atom_site_refinement_flags
Si1 Si Uani 0.10522(7) 0.43526(5) -0.09153(3) 1.000 0.0449(3) . .
Si2 Si Uani 0.90935(7) 0.31288(5) 0.22475(4) 1.000 0.0469(3) . .
Si3 Si Uani 0.36099(11) 0.52153(6) 0.33942(5) 1.000 0.0608(4) . .
Si4 Si Uani 0.15587(9) 0.07388(5) 0.16802(5) 1.000 0.0560(3) . .
C1 C Uani 0.3193(2) 0.37093(13) 0.09607(11) 1.000 0.0293(8) . .
C2 C Uani 0.3326(3) 0.34442(15) 0.05349(12) 1.000 0.0409(10) . .
C3 C Uani 0.2723(3) 0.36441(15) -0.00091(12) 1.000 0.0406(10) . .
C4 C Uani 0.1925(2) 0.41380(14) -0.01696(11) 1.000 0.0347(8) . .
C5 C Uani 0.1805(3) 0.44257(15) 0.02530(12) 1.000 0.0409(9) . .
C6 C Uani 0.2419(3) 0.42214(14) 0.07980(12) 1.000 0.0369(9) . .
C7 C Uani 0.1979(3) 0.4633(2) -0.12005(14) 1.000 0.0594(13) . .
C8 C Uani 0.0314(4) 0.3600(3) -0.13002(17) 1.000 0.0812(18) . .
C9 C Uani 0.0007(4) 0.4988(3) -0.09962(17) 1.000 0.0914(18) . .
C10 C Uani 0.5209(2) 0.33069(13) 0.17155(10) 1.000 0.0295(8) . .
C11 C Uani 0.5764(2) 0.27088(14) 0.18174(12) 1.000 0.0364(9) . .
C12 C Uani 0.6889(3) 0.26549(14) 0.19441(13) 1.000 0.0395(9) . .
C13 C Uani 0.7541(2) 0.31919(14) 0.19826(12) 1.000 0.0346(8) . .
C14 C Uani 0.6983(2) 0.37917(14) 0.18601(12) 1.000 0.0361(9) . .
C15 C Uani 0.5861(2) 0.38373(14) 0.17258(12) 1.000 0.0349(9) . .
C16 C Uani 0.9460(4) 0.2340(2) 0.2055(2) 1.000 0.0780(16) . .
C17 C Uani 0.9603(3) 0.3803(2) 0.1988(2) 1.000 0.0742(18) . .
C18 C Uani 0.9793(4) 0.3188(3) 0.30236(19) 1.000 0.090(2) . .
C19 C Uani 0.3843(2) 0.38739(13) 0.20546(11) 1.000 0.0297(8) . .
C20 C Uani 0.4781(2) 0.41591(15) 0.24975(12) 1.000 0.0368(9) . .
C21 C Uani 0.4699(3) 0.45452(16) 0.28860(13) 1.000 0.0439(10) . .
C22 C Uani 0.3673(3) 0.46808(15) 0.28644(12) 1.000 0.0402(9) . .
C23 C Uani 0.2733(3) 0.43969(17) 0.24287(13) 1.000 0.0441(10) . .
C24 C Uani 0.2817(2) 0.40047(16) 0.20446(12) 1.000 0.0401(9) . .
C25 C Uani 0.4526(6) 0.5927(2) 0.3509(2) 1.000 0.102(3) . .
C26 C Uani 0.4188(9) 0.4798(3) 0.4067(3) 1.000 0.163(5) . .
C27 C Uani 0.2148(6) 0.5505(6) 0.3139(5) 1.000 0.247(6) . .
C28 C Uani 0.3330(2) 0.26958(13) 0.16042(11) 1.000 0.0315(8) . .
C29 C Uani 0.3547(6) 0.2397(3) 0.20757(16) 1.000 0.127(2) . .
C30 C Uani 0.3057(6) 0.1808(3) 0.21014(17) 1.000 0.121(2) . .
C31 C Uani 0.2306(3) 0.14930(14) 0.16603(13) 1.000 0.0427(9) . .
C32 C Uani 0.2239(6) 0.1741(2) 0.11888(19) 1.000 0.109(2) . .
C33 C Uani 0.2721(5) 0.2327(2) 0.11633(17) 1.000 0.095(2) . .
C34 C Uani 0.1642(8) 0.0647(3) 0.2387(3) 1.000 0.153(4) . .
C35 C Uani 0.0037(4) 0.0839(3) 0.1222(3) 1.000 0.100(2) . .
C36 C Uani 0.2047(7) 0.0044(3) 0.1481(5) 1.000 0.226(7) . .
B B Uani 0.3901(3) 0.34005(15) 0.15899(12) 1.000 0.0293(9) . .
Na Na Uani 0.64584(12) 0.20487(8) 0.43415(7) 1.000 0.0677(6) . .
O1 O Uani 0.5745(2) 0.12538(13) 0.48781(10) 1.000 0.0572(9) . .
O2 O Uani 0.6132(2) 0.07786(11) 0.40487(10) 1.000 0.0538(8) . .
O3 O Uani 0.6377(2) 0.16326(13) 0.33721(11) 1.000 0.0655(10) . .
O4 O Uani 0.7282(3) 0.28125(12) 0.38246(10) 1.000 0.0674(10) . .
O5 O Uani 0.6868(2) 0.33734(14) 0.46275(11) 1.000 0.0651(9) . .
O6 O Uani 0.6402(2) 0.25207(14) 0.52706(11) 1.000 0.0621(9) . .
O7 O Uani 0.8271(3) 0.1813(2) 0.49635(15) 1.000 0.1049(16) . .
O8 O Uani 0.4636(2) 0.24004(14) 0.38610(13) 1.000 0.0725(10) . .
C37 C Uani 0.6098(3) 0.06064(19) 0.48731(17) 1.000 0.0631(14) . .
C38 C Uani 0.5649(3) 0.03907(18) 0.42967(17) 1.000 0.0578(11) . .
C39 C Uani 0.5733(4) 0.06150(19) 0.34879(16) 1.000 0.0628(14) . .
C40 C Uani 0.6447(4) 0.09477(18) 0.32967(17) 1.000 0.0635(14) . .
C41 C Uani 0.6994(4) 0.1979(2) 0.31802(19) 1.000 0.0733(16) . .
C42 C Uani 0.6869(4) 0.26881(19) 0.32573(15) 1.000 0.0651(14) . .
C43 C Uani 0.7377(4) 0.3482(2) 0.39267(18) 1.000 0.0734(16) . .
C44 C Uani 0.7730(4) 0.3606(2) 0.45204(18) 1.000 0.0676(16) . .
C45 C Uani 0.7036(5) 0.3546(3) 0.5150(2) 1.000 0.0865(17) . .
C46 C Uani 0.6191(5) 0.3192(2) 0.5254(2) 1.000 0.0847(17) . .
C47 C Uani 0.5675(3) 0.2141(2) 0.53900(16) 1.000 0.0643(14) . .
C48 C Uani 0.5975(3) 0.1455(2) 0.54128(15) 1.000 0.0633(14) . .
C49 C Uani 0.9086(5) 0.1658(4) 0.4784(2) 1.000 0.115(3) . .
C50 C Uani 1.0091(5) 0.2026(3) 0.5143(3) 1.000 0.101(3) . .
C51 C Uani 1.0090(5) 0.1973(4) 0.5709(3) 1.000 0.110(3) . .
C52 C Uani 0.8888(4) 0.1920(4) 0.5529(2) 1.000 0.109(3) . .
C53 C Uani 0.4226(4) 0.2982(2) 0.3561(2) 1.000 0.0759(16) . .
C54 C Uani 0.2971(4) 0.2968(3) 0.3320(3) 1.000 0.108(2) . .
C55 C Uani 0.2709(4) 0.2345(3) 0.3478(3) 1.000 0.116(3) . .
C56 C Uani 0.3730(3) 0.1962(2) 0.37073(18) 1.000 0.0698(16) . .
H2 H Uiso 0.38500 0.31130 0.06200 1.000 0.0490 calc R
H3 H Uiso 0.28550 0.34440 -0.02730 1.000 0.0490 calc R
H5 H Uiso 0.12980 0.47660 0.01690 1.000 0.0490 calc R
H6 H Uiso 0.23100 0.44330 0.10650 1.000 0.0440 calc R
H7A H Uiso 0.25120 0.42980 -0.11520 1.000 0.0890 calc R
H7B H Uiso 0.23750 0.50170 -0.10100 1.000 0.0890 calc R
H7C H Uiso 0.15260 0.47270 -0.15860 1.000 0.0890 calc R
H8A H Uiso 0.08630 0.32760 -0.12550 1.000 0.1210 calc R
H8B H Uiso -0.01380 0.36990 -0.16850 1.000 0.1210 calc R
H8C H Uiso -0.01600 0.34380 -0.11580 1.000 0.1210 calc R
H9A H Uiso -0.04370 0.50970 -0.13790 1.000 0.1370 calc R
H9B H Uiso 0.03960 0.53670 -0.07920 1.000 0.1370 calc R
H9C H Uiso -0.04770 0.48270 -0.08600 1.000 0.1370 calc R
H11 H Uiso 0.53670 0.23330 0.18000 1.000 0.0440 calc R
H12 H Uiso 0.72150 0.22450 0.20050 1.000 0.0470 calc R
H14 H Uiso 0.73750 0.41660 0.18700 1.000 0.0430 calc R
H15 H Uiso 0.55210 0.42440 0.16370 1.000 0.0420 calc R
H16A H Uiso 0.91880 0.19940 0.21910 1.000 0.1170 calc R
H16B H Uiso 1.02640 0.23070 0.22130 1.000 0.1170 calc R
H16C H Uiso 0.91170 0.23110 0.16610 1.000 0.1170 calc R
H17A H Uiso 1.04020 0.37600 0.21280 1.000 0.1110 calc R
H17B H Uiso 0.94480 0.42090 0.21090 1.000 0.1110 calc R
H17C H Uiso 0.92260 0.37920 0.15930 1.000 0.1110 calc R
H18A H Uiso 0.95330 0.28400 0.31640 1.000 0.1350 calc R
H18B H Uiso 0.96050 0.35960 0.31260 1.000 0.1350 calc R
H18C H Uiso 1.05960 0.31570 0.31750 1.000 0.1350 calc R
H20 H Uiso 0.54900 0.40860 0.25320 1.000 0.0440 calc R
H21 H Uiso 0.53550 0.47200 0.31720 1.000 0.0530 calc R
H23 H Uiso 0.20250 0.44730 0.23950 1.000 0.0530 calc R
H24 H Uiso 0.21620 0.38190 0.17670 1.000 0.0480 calc R
H25A H Uiso 0.52850 0.57850 0.36300 1.000 0.1540 calc R
H25B H Uiso 0.45110 0.62020 0.37850 1.000 0.1540 calc R
H25C H Uiso 0.42590 0.61660 0.31710 1.000 0.1540 calc R
H26A H Uiso 0.49480 0.46640 0.41820 1.000 0.2440 calc R
H26B H Uiso 0.37350 0.44240 0.40320 1.000 0.2440 calc R
H26C H Uiso 0.41800 0.50880 0.43360 1.000 0.2440 calc R
H27A H Uiso 0.16600 0.51410 0.30780 1.000 0.3700 calc R
H27B H Uiso 0.19040 0.57370 0.27990 1.000 0.3700 calc R
H27C H Uiso 0.21220 0.57890 0.34080 1.000 0.3700 calc R
H29 H Uiso 0.40530 0.25940 0.24060 1.000 0.1530 calc R
H30 H Uiso 0.32710 0.16290 0.24460 1.000 0.1460 calc R
H32 H Uiso 0.18480 0.15040 0.08650 1.000 0.1310 calc R
H33 H Uiso 0.26130 0.24690 0.08220 1.000 0.1140 calc R
H34A H Uiso 0.13610 0.10330 0.24710 1.000 0.2290 calc R
H34B H Uiso 0.24130 0.05790 0.26620 1.000 0.2290 calc R
H34C H Uiso 0.11960 0.02810 0.23800 1.000 0.2290 calc R
H35A H Uiso -0.02250 0.12130 0.13330 1.000 0.1490 calc R
H35B H Uiso -0.03530 0.04600 0.12430 1.000 0.1490 calc R
H35C H Uiso -0.01060 0.08950 0.08500 1.000 0.1490 calc R
H36A H Uiso 0.28420 -0.00060 0.17220 1.000 0.3350 calc R
H36B H Uiso 0.19070 0.00970 0.11090 1.000 0.3350 calc R
H36C H Uiso 0.16570 -0.03330 0.15040 1.000 0.3350 calc R
H37A H Uiso 0.58220 0.03240 0.50630 1.000 0.0750 calc R
H37B H Uiso 0.69150 0.05840 0.50630 1.000 0.0750 calc R
H38A H Uiso 0.58370 -0.00620 0.42870 1.000 0.0690 calc R
H38B H Uiso 0.48350 0.04340 0.41000 1.000 0.0690 calc R
H39A H Uiso 0.49540 0.07510 0.32680 1.000 0.0760 calc R
H39B H Uiso 0.57700 0.01490 0.34500 1.000 0.0760 calc R
H40A H Uiso 0.72220 0.08020 0.35080 1.000 0.0760 calc R
H40B H Uiso 0.61840 0.08520 0.29110 1.000 0.0760 calc R
H41A H Uiso 0.67190 0.18850 0.27930 1.000 0.0890 calc R
H41B H Uiso 0.77820 0.18550 0.33830 1.000 0.0890 calc R
H42A H Uiso 0.72900 0.29400 0.31220 1.000 0.0780 calc R
H42B H Uiso 0.60820 0.28120 0.30510 1.000 0.0780 calc R
H43A H Uiso 0.66580 0.36910 0.36950 1.000 0.0880 calc R
H43B H Uiso 0.79300 0.36650 0.38380 1.000 0.0880 calc R
H44A H Uiso 0.84330 0.33830 0.47540 1.000 0.0810 calc R
H44B H Uiso 0.78440 0.40670 0.45980 1.000 0.0810 calc R
H45A H Uiso 0.69430 0.40110 0.51670 1.000 0.1030 calc R
H45B H Uiso 0.77940 0.34310 0.54280 1.000 0.1030 calc R
H46A H Uiso 0.62520 0.33320 0.56020 1.000 0.1020 calc R
H46B H Uiso 0.54340 0.32870 0.49630 1.000 0.1020 calc R
H47A H Uiso 0.48990 0.22060 0.51070 1.000 0.0770 calc R
H47B H Uiso 0.57430 0.22740 0.57410 1.000 0.0770 calc R
H48A H Uiso 0.67690 0.13940 0.56720 1.000 0.0760 calc R
H48B H Uiso 0.55390 0.11970 0.55360 1.000 0.0760 calc R
H49A H Uiso 0.88050 0.17830 0.44020 1.000 0.1380 calc R
H49B H Uiso 0.92470 0.11960 0.48200 1.000 0.1380 calc R
H50A H Uiso 1.00310 0.24740 0.50230 1.000 0.1210 calc R
H50B H Uiso 1.07630 0.18330 0.51630 1.000 0.1210 calc R
H51A H Uiso 1.04960 0.15910 0.59140 1.000 0.1320 calc R
H51B H Uiso 1.04150 0.23560 0.59340 1.000 0.1320 calc R
H52A H Uiso 0.87610 0.15650 0.57220 1.000 0.1310 calc R
H52B H Uiso 0.86290 0.23170 0.56200 1.000 0.1310 calc R
H53A H Uiso 0.44310 0.30090 0.32710 1.000 0.0910 calc R
H53B H Uiso 0.45400 0.33540 0.38020 1.000 0.0910 calc R
H54A H Uiso 0.27190 0.33210 0.34650 1.000 0.1290 calc R
H54B H Uiso 0.26060 0.30070 0.29220 1.000 0.1290 calc R
H55A H Uiso 0.24590 0.24050 0.37490 1.000 0.1400 calc R
H55B H Uiso 0.21150 0.21280 0.31590 1.000 0.1400 calc R
H56A H Uiso 0.38150 0.17220 0.40260 1.000 0.0840 calc R
H56B H Uiso 0.37070 0.16560 0.34360 1.000 0.0840 calc R

loop_
_atom_type_symbol
_atom_type_description
_atom_type_scat_dispersion_real
_atom_type_scat_dispersion_imag
_atom_type_scat_source
Si Si 0.0817 0.0704 'International Tables Vol C Tables 4.2.6.8 and 6.1.1.4'
O O 0.0106 0.0060 'International Tables Vol C Tables 4.2.6.8 and 6.1.1.4'
Na Na 0.0362 0.0249 'International Tables Vol C Tables 4.2.6.8 and 6.1.1.4'
B B 0.0013 0.0007 'International Tables Vol C Tables 4.2.6.8 and 6.1.1.4'
H H 0.0000 0.0000 'International Tables Vol C Tables 4.2.6.8 and 6.1.1.4'
C C 0.0033 0.0016 'International Tables Vol C Tables 4.2.6.8 and 6.1.1.4'

loop_
_geom_angle_atom_site_label_1
_geom_angle_atom_site_label_2
_geom_angle_atom_site_label_3
_geom_angle
_geom_angle_publ_flag
C4 Si1 C7 110.15(15) yes
C4 Si1 C8 108.15(18) yes
C4 Si1 C9 109.74(16) yes
C7 Si1 C8 107.4(2) yes
C7 Si1 C9 111.0(2) yes
C8 Si1 C9 110.4(3) yes
C13 Si2 C16 110.8(2) yes
C13 Si2 C17 110.88(18) yes
C13 Si2 C18 107.1(2) yes
C16 Si2 C17 110.3(2) yes
C16 Si2 C18 109.1(2) yes
C17 Si2 C18 108.6(2) yes
C22 Si3 C25 108.8(2) yes
C22 Si3 C26 111.1(3) yes
C22 Si3 C27 109.6(4) yes
C25 Si3 C26 105.9(3) yes
C25 Si3 C27 108.4(4) yes
C26 Si3 C27 112.9(5) yes
C31 Si4 C34 110.3(3) yes
C31 Si4 C35 109.2(2) yes
C31 Si4 C36 111.9(4) yes
C34 Si4 C35 102.1(4) yes
C34 Si4 C36 113.0(4) yes
C35 Si4 C36 109.8(4) yes
O4 Na O8 96.46(12) yes
O7 Na O8 168.29(16) yes
O1 Na O4 176.91(13) yes
O1 Na O7 89.74(13) yes
O1 Na O8 86.55(12) yes
O2 Na O4 116.92(11) yes
O2 Na O7 88.90(13) yes
O2 Na O8 99.07(11) yes
O1 Na O2 61.74(9) yes
O4 Na O7 87.43(14) yes
Na O1 C48 116.3(2) yes
C37 O1 C48 112.3(3) yes
Na O1 C37 110.8(2) yes
Na O2 C39 118.6(2) yes
C38 O2 C39 112.3(3) yes
Na O2 C38 116.8(2) yes
C40 O3 C41 110.9(4) yes
Na O4 C42 116.1(3) yes
Na O4 C43 119.2(3) yes
C42 O4 C43 110.6(3) yes
C44 O5 C45 113.0(4) yes
C46 O6 C47 113.4(4) yes
Na O7 C49 120.7(3) yes
C49 O7 C52 106.2(4) yes
Na O7 C52 131.5(4) yes
Na O8 C56 120.6(2) yes
C53 O8 C56 109.1(4) yes
Na O8 C53 128.3(3) yes
C2 C1 C6 114.0(3) no
C2 C1 B 119.7(3) yes
C6 C1 B 126.2(3) yes
C1 C2 C3 123.8(3) no
C2 C3 C4 121.6(3) no
Si1 C4 C5 124.1(2) yes
Si1 C4 C3 120.3(2) yes
C3 C4 C5 115.6(3) no
C4 C5 C6 122.2(3) no
C1 C6 C5 122.7(3) no
C11 C10 B 124.4(3) yes
C15 C10 B 121.2(2) yes
C11 C10 C15 114.4(3) no
C10 C11 C12 122.4(3) no
C11 C12 C13 122.3(3) no
Si2 C13 C12 121.9(2) yes
Si2 C13 C14 122.0(2) yes
C12 C13 C14 115.8(3) no
C13 C14 C15 121.3(3) no
C10 C15 C14 123.7(3) no
C24 C19 B 121.3(3) yes
C20 C19 B 124.6(3) yes
C20 C19 C24 114.1(3) no
C19 C20 C21 122.9(3) no
C20 C21 C22 122.4(3) no
Si3 C22 C23 124.0(3) yes
Si3 C22 C21 120.5(3) yes
C21 C22 C23 115.5(3) no
C22 C23 C24 122.1(4) no
C19 C24 C23 123.1(3) no
C33 C28 B 124.6(3) yes
C29 C28 C33 112.2(4) no
C29 C28 B 122.7(3) yes
C28 C29 C30 124.1(4) no
C29 C30 C31 123.4(4) no
Si4 C31 C30 124.5(3) yes
Si4 C31 C32 123.6(3) yes
C30 C31 C32 111.5(4) no
C31 C32 C33 123.9(4) no
C28 C33 C32 123.1(4) no
C1 C2 H2 118.03 no
C3 C2 H2 118.13 no
C2 C3 H3 119.19 no
C4 C3 H3 119.21 no
C6 C5 H5 118.85 no
C4 C5 H5 118.93 no
C1 C6 H6 118.64 no
C5 C6 H6 118.68 no
Si1 C7 H7B 109.52 no
H7A C7 H7B 109.48 no
H7A C7 H7C 109.53 no
Si1 C7 H7A 109.36 no
Si1 C7 H7C 109.49 no
H7B C7 H7C 109.45 no
Si1 C8 H8B 109.55 no
Si1 C8 H8A 109.51 no
Si1 C8 H8C 109.45 no
H8A C8 H8C 109.45 no
H8B C8 H8C 109.56 no
H8A C8 H8B 109.31 no
Si1 C9 H9C 109.48 no
H9A C9 H9C 109.43 no
Si1 C9 H9A 109.41 no
H9A C9 H9B 109.50 no
H9B C9 H9C 109.56 no
Si1 C9 H9B 109.44 no
C10 C11 H11 118.81 no
C12 C11 H11 118.74 no
C13 C12 H12 118.80 no
C11 C12 H12 118.93 no
C15 C14 H14 119.32 no
C13 C14 H14 119.42 no
C10 C15 H15 118.18 no
C14 C15 H15 118.16 no
H16A C16 H16C 109.48 no
H16B C16 H16C 109.51 no
Si2 C16 H16A 109.42 no
Si2 C16 H16B 109.49 no
Si2 C16 H16C 109.40 no
H16A C16 H16B 109.53 no
H17B C17 H17C 109.44 no
Si2 C17 H17C 109.49 no
Si2 C17 H17A 109.47 no
Si2 C17 H17B 109.52 no
H17A C17 H17B 109.41 no
H17A C17 H17C 109.51 no
Si2 C18 H18A 109.40 no
H18B C18 H18C 109.58 no
Si2 C18 H18C 109.44 no
H18A C18 H18B 109.46 no
Si2 C18 H18B 109.51 no
H18A C18 H18C 109.44 no
C21 C20 H20 118.62 no
C19 C20 H20 118.50 no
C20 C21 H21 118.80 no
C22 C21 H21 118.83 no
C24 C23 H23 118.97 no
C22 C23 H23 118.88 no
C19 C24 H24 118.52 no
C23 C24 H24 118.43 no
Si3 C25 H25C 109.50 no
H25A C25 H25B 109.43 no
Si3 C25 H25B 109.60 no
H25B C25 H25C 109.31 no
Si3 C25 H25A 109.57 no
H25A C25 H25C 109.41 no
H26A C26 H26C 109.51 no
H26B C26 H26C 109.41 no
H26A C26 H26B 109.46 no
Si3 C26 H26A 109.46 no
Si3 C26 H26B 109.42 no
Si3 C26 H26C 109.58 no
Si3 C27 H27C 109.45 no
H27A C27 H27B 109.55 no
Si3 C27 H27A 109.51 no
H27B C27 H27C 109.42 no
Si3 C27 H27B 109.46 no
H27A C27 H27C 109.44 no
C28 C29 H29 117.90 no
C30 C29 H29 118.03 no
C31 C30 H30 118.25 no
C29 C30 H30 118.38 no
C31 C32 H32 118.05 no
C33 C32 H32 118.02 no
C32 C33 H33 118.48 no
C28 C33 H33 118.38 no
Si4 C34 H34B 109.28 no
H34A C34 H34C 109.72 no
H34B C34 H34C 109.49 no
Si4 C34 H34A 109.39 no
Si4 C34 H34C 109.31 no
H34A C34 H34B 109.63 no
Si4 C35 H35C 109.46 no
Si4 C35 H35B 109.45 no
H35A C35 H35B 109.57 no
Si4 C35 H35A 109.52 no
H35B C35 H35C 109.34 no
H35A C35 H35C 109.49 no
H36A C36 H36B 109.44 no
H36A C36 H36C 109.62 no
Si4 C36 H36A 109.38 no
Si4 C36 H36B 109.39 no
H36B C36 H36C 109.51 no
Si4 C36 H36C 109.49 no
O1 C37 C38 109.2(3) yes
O2 C38 C37 108.2(3) yes
O2 C39 C40 108.3(4) yes
O3 C40 C39 107.7(4) yes
O3 C41 C42 108.5(4) yes
O4 C42 C41 108.9(3) yes
O4 C43 C44 109.8(3) yes
O5 C44 C43 108.3(4) yes
O5 C45 C46 108.5(4) yes
O6 C46 C45 108.8(5) yes
O6 C47 C48 109.5(4) yes
O1 C48 C47 108.7(3) yes
O7 C49 C50 105.5(5) yes
C49 C50 C51 101.2(6) no
C50 C51 C52 101.7(6) no
O7 C52 C51 111.2(5) yes
O8 C53 C54 106.6(4) yes
C53 C54 C55 105.8(5) no
C54 C55 C56 107.1(5) no
O8 C56 C55 106.9(4) yes
C38 C37 H37A 109.86 no
O1 C37 H37B 109.92 no
O1 C37 H37A 109.77 no
C38 C37 H37B 109.80 no
H37A C37 H37B 108.29 no
O2 C38 H38A 110.07 no
C37 C38 H38A 110.04 no
C37 C38 H38B 110.06 no
H38A C38 H38B 108.37 no
O2 C38 H38B 110.14 no
O2 C39 H39B 109.99 no
C40 C39 H39A 110.02 no
O2 C39 H39A 110.06 no
H39A C39 H39B 108.38 no
C40 C39 H39B 110.12 no
O3 C40 H40B 110.19 no
C39 C40 H40A 110.18 no
H40A C40 H40B 108.47 no
C39 C40 H40B 110.18 no
O3 C40 H40A 110.15 no
O3 C41 H41A 109.91 no
C42 C41 H41A 110.05 no
C42 C41 H41B 110.05 no
H41A C41 H41B 108.40 no
O3 C41 H41B 109.92 no
O4 C42 H42B 109.87 no
C41 C42 H42A 109.82 no
O4 C42 H42A 109.95 no
H42A C42 H42B 108.37 no
C41 C42 H42B 109.91 no
C44 C43 H43B 109.62 no
H43A C43 H43B 108.10 no
C44 C43 H43A 109.71 no
O4 C43 H43A 109.77 no
O4 C43 H43B 109.78 no
O5 C44 H44B 110.09 no
C43 C44 H44A 110.00 no
O5 C44 H44A 109.99 no
H44A C44 H44B 108.43 no
C43 C44 H44B 110.07 no
O5 C45 H45A 109.96 no
O5 C45 H45B 109.93 no
C46 C45 H45B 110.03 no
H45A C45 H45B 108.38 no
C46 C45 H45A 110.03 no
C45 C46 H46A 109.84 no
C45 C46 H46B 109.94 no
H46A C46 H46B 108.32 no
O6 C46 H46A 109.92 no
O6 C46 H46B 109.97 no
C48 C47 H47A 109.75 no
O6 C47 H47A 109.82 no
O6 C47 H47B 109.71 no
H47A C47 H47B 108.20 no
C48 C47 H47B 109.83 no
O1 C48 H48A 109.91 no
O1 C48 H48B 110.01 no
C47 C48 H48B 109.93 no
H48A C48 H48B 108.28 no
C47 C48 H48A 110.02 no
C50 C49 H49B 110.60 no
H49A C49 H49B 108.82 no
C50 C49 H49A 110.64 no
O7 C49 H49A 110.67 no
O7 C49 H49B 110.58 no
C49 C50 H50A 111.47 no
C49 C50 H50B 111.61 no
C51 C50 H50A 111.53 no
C51 C50 H50B 111.53 no
H50A C50 H50B 109.30 no
C50 C51 H51B 111.45 no
C52 C51 H51A 111.26 no
C50 C51 H51A 111.51 no
H51A C51 H51B 109.32 no
C52 C51 H51B 111.48 no
O7 C52 H52A 109.34 no
C51 C52 H52B 109.38 no
H52A C52 H52B 108.10 no
O7 C52 H52B 109.27 no
C51 C52 H52A 109.51 no
O8 C53 H53A 110.36 no
C54 C53 H53B 110.40 no
O8 C53 H53B 110.44 no
C54 C53 H53A 110.43 no
H53A C53 H53B 108.61 no
C53 C54 H54B 110.58 no
C55 C54 H54A 110.62 no
C53 C54 H54A 110.60 no
H54A C54 H54B 108.70 no
C55 C54 H54B 110.53 no
C54 C55 H55A 110.34 no
H55A C55 H55B 108.55 no
C56 C55 H55B 110.18 no
C54 C55 H55B 110.38 no
C56 C55 H55A 110.31 no
H56A C56 H56B 108.61 no
C55 C56 H56B 110.39 no
O8 C56 H56B 110.33 no
O8 C56 H56A 110.34 no
C55 C56 H56A 110.29 no
C19 B C28 107.6(3) yes
C10 B C28 111.1(2) yes
C10 B C19 110.9(2) yes
C1 B C10 106.6(3) yes
C1 B C19 111.9(2) yes
C1 B C28 108.8(2) yes

loop_
_geom_bond_atom_site_label_1
_geom_bond_atom_site_label_2
_geom_bond_distance
_geom_bond_publ_flag
Si1 C4 1.871(3) yes
Si1 C7 1.868(4) yes
Si1 C8 1.874(6) yes
Si1 C9 1.860(6) yes
Si2 C13 1.867(3) yes
Si2 C16 1.851(5) yes
Si2 C17 1.844(5) yes
Si2 C18 1.888(5) yes
Si3 C22 1.869(4) yes
Si3 C25 1.847(6) yes
Si3 C26 1.848(7) yes
Si3 C27 1.850(11) yes
Si4 C31 1.870(4) yes
Si4 C34 1.915(8) yes
Si4 C35 1.837(7) yes
Si4 C36 1.773(9) yes
Na O2 2.712(3) yes
Na O4 2.704(4) yes
Na O1 2.685(3) yes
Na O8 2.284(4) yes
Na O7 2.268(5) yes
O1 C48 1.420(5) yes
O1 C37 1.419(5) yes
O2 C39 1.417(5) yes
O2 C38 1.404(5) yes
O3 C40 1.436(5) yes
O3 C41 1.385(6) yes
O4 C43 1.402(5) yes
O4 C42 1.414(4) yes
O5 C44 1.419(6) yes
O5 C45 1.398(6) yes
O6 C46 1.409(5) yes
O6 C47 1.416(5) yes
O7 C52 1.391(6) yes
O7 C49 1.448(8) yes
O8 C53 1.410(5) yes
O8 C56 1.414(5) yes
C1 C2 1.388(4) no
C1 C6 1.400(4) no
C1 B 1.658(4) yes
C2 C3 1.385(4) no
C3 C4 1.392(5) no
C4 C5 1.390(4) no
C5 C6 1.391(4) no
C10 B 1.643(5) yes
C10 C15 1.397(4) no
C10 C11 1.399(4) no
C11 C12 1.393(5) no
C12 C13 1.387(5) no
C13 C14 1.402(4) no
C14 C15 1.382(4) no
C19 B 1.647(4) yes
C19 C20 1.400(4) no
C19 C24 1.402(4) no
C20 C21 1.385(5) no
C21 C22 1.390(6) no
C22 C23 1.391(5) no
C23 C24 1.384(5) no
C28 C33 1.333(5) no
C28 B 1.655(4) yes
C28 C29 1.342(6) no
C29 C30 1.401(10) no
C30 C31 1.322(6) no
C31 C32 1.364(6) no
C32 C33 1.390(7) no
C2 H2 0.9291 no
C3 H3 0.9285 no
C5 H5 0.9289 no
C6 H6 0.9295 no
C7 H7C 0.9599 no
C7 H7A 0.9601 no
C7 H7B 0.9586 no
C8 H8C 0.9604 no
C8 H8B 0.9603 no
C8 H8A 0.9613 no
C9 H9C 0.9594 no
C9 H9A 0.9594 no
C9 H9B 0.9590 no
C11 H11 0.9305 no
C12 H12 0.9300 no
C14 H14 0.9291 no
C15 H15 0.9303 no
C16 H16C 0.9595 no
C16 H16A 0.9590 no
C16 H16B 0.9599 no
C17 H17A 0.9611 no
C17 H17B 0.9613 no
C17 H17C 0.9584 no
C18 H18A 0.9599 no
C18 H18C 0.9602 no
C18 H18B 0.9601 no
C20 H20 0.9300 no
C21 H21 0.9311 no
C23 H23 0.9305 no
C24 H24 0.9305 no
C25 H25A 0.9600 no
C25 H25B 0.9595 no
C25 H25C 0.9606 no
C26 H26B 0.9603 no
C26 H26C 0.9591 no
C26 H26A 0.9593 no
C27 H27A 0.9591 no
C27 H27B 0.9612 no
C27 H27C 0.9612 no
C29 H29 0.9305 no
C30 H30 0.9294 no
C32 H32 0.9298 no
C33 H33 0.9311 no
C34 H34B 0.9602 no
C34 H34A 0.9576 no
C34 H34C 0.9605 no
C35 H35B 0.9601 no
C35 H35A 0.9589 no
C35 H35C 0.9589 no
C36 H36C 0.9586 no
C36 H36A 0.9598 no
C36 H36B 0.9595 no
C37 C38 1.476(6) no
C39 C40 1.476(8) no
C41 C42 1.498(6) no
C43 C44 1.496(6) no
C45 C46 1.497(10) no
C47 C48 1.464(6) no
C49 C50 1.452(10) no
C50 C51 1.572(10) no
C51 C52 1.458(10) no
C53 C54 1.496(9) no
C54 C55 1.454(9) no
C55 C56 1.446(8) no
C37 H37A 0.9719 no
C37 H37B 0.9700 no
C38 H38A 0.9707 no
C38 H38B 0.9695 no
C39 H39A 0.9705 no
C39 H39B 0.9699 no
C40 H40A 0.9700 no
C40 H40B 0.9692 no
C41 H41A 0.9698 no
C41 H41B 0.9699 no
C42 H42A 0.9700 no
C42 H42B 0.9692 no
C43 H43A 0.9705 no
C43 H43B 0.9699 no
C44 H44A 0.9702 no
C44 H44B 0.9697 no
C45 H45A 0.9705 no
C45 H45B 0.9693 no
C46 H46A 0.9705 no
C46 H46B 0.9700 no
C47 H47A 0.9702 no
C47 H47B 0.9706 no
C48 H48A 0.9705 no
C48 H48B 0.9706 no
C49 H49A 0.9704 no
C49 H49B 0.9710 no
C50 H50A 0.9712 no
C50 H50B 0.9698 no
C51 H51A 0.9710 no
C51 H51B 0.9696 no
C52 H52A 0.9691 no
C52 H52B 0.9701 no
C53 H53A 0.9697 no
C53 H53B 0.9695 no
C54 H54A 0.9690 no
C54 H54B 0.9694 no
C55 H55A 0.9687 no
C55 H55B 0.9702 no
C56 H56A 0.9689 no
C56 H56B 0.9698 no

loop_
_geom_contact_atom_site_label_1
_geom_contact_atom_site_label_2
_geom_contact_distance
_geom_contact_site_symmetry_2
_geom_contact_publ_flag
Na O5 2.822(3) . no
Na O6 2.786(3) . no
Na O3 2.769(3) . no
Na C46 3.599(5) . no
Na C45 3.668(6) . no
O1 O6 2.803(4) . no
O1 C56 3.398(5) . no
O1 O2 2.770(4) . no
O2 O3 2.705(4) . no
O2 O1 2.770(4) . no
O3 O2 2.705(4) . no
O3 O4 2.739(4) . no
O3 Na 2.769(3) . no
O4 O3 2.739(4) . no
O4 O5 2.792(4) . no
O5 O4 2.792(4) . no
O5 Na 2.822(3) . no
O5 O6 2.782(4) . no
O6 O1 2.803(4) . no
O6 O5 2.782(4) . no
O6 Na 2.786(3) . no
O6 C52 3.324(7) . no
O1 H56A 2.7157 . no
O4 H49A 2.8507 . no
O5 H53B 2.8648 . no
O6 H52B 2.7181 . no
C2 C33 3.221(6) . no
C2 C15 3.519(5) . no
C6 C24 3.258(4) . no
C11 C29 3.465(9) . no
C11 C42 3.519(5) . no
C14 C48 3.592(5) 4_554 no
C15 C2 3.519(5) . no
C15 C20 3.188(4) . no
C20 C15 3.188(4) . no
C24 C29 3.446(7) . no
C24 C6 3.258(4) . no
C29 C24 3.446(7) . no
C29 C11 3.465(9) . no
C33 C2 3.221(6) . no
C33 C50 3.568(9) 4_454 no
C33 C51 3.468(10) 4_454 no
C42 C11 3.519(5) . no
C45 Na 3.668(6) . no
C46 Na 3.599(5) . no
C48 C14 3.592(5) 4_555 no
C50 C33 3.568(9) 4_655 no
C51 C33 3.468(10) 4_655 no
C52 O6 3.324(7) . no
C1 H38A 3.0782 2_655 no
C1 H15 2.9931 . no
C1 H33 2.6467 . no
C2 H33 2.5186 . no
C2 H48B 3.0848 4_554 no
C3 H50B 3.0753 4_454 no
C4 H50B 2.9540 4_454 no
C5 H50B 2.9052 4_454 no
C5 H38A 3.0007 2_655 no
C6 H38A 2.8894 2_655 no
C6 H50B 3.0057 4_454 no
C6 H39B 3.0122 2_655 no
C6 H24 2.9851 . no
C9 H5 2.8691 . no
C10 H20 2.6466 . no
C10 H2 2.7130 . no
C11 H41A 2.9121 . no
C11 H47B 2.9675 4_554 no
C12 H42A 3.0936 . no
C12 H47B 2.9222 4_554 no
C12 H41A 2.9358 . no
C15 H20 2.5656 . no
C16 H12 2.9818 . no
C17 H14 2.9690 . no
C19 H6 2.7667 . no
C19 H29 2.7778 . no
C20 H15 3.0030 . no
C21 H43A 3.0686 . no
C24 H6 2.6099 . no
C25 H21 3.0542 . no
C25 H11 3.0441 2_655 no
C27 H23 2.9093 . no
C28 H24 2.9579 . no
C28 H11 2.6488 . no
C29 H11 2.9136 . no
C32 H51B 2.8944 4_454 no
C33 H2 3.0731 . no
C33 H51B 2.9436 4_454 no
C34 H30 2.9391 . no
C34 H7C 3.0230 4_555 no
C36 H43B 2.9803 2_645 no
C37 H7B 3.0624 2_645 no
C47 H2 2.8819 4_555 no
C54 H18C 3.0672 1_455 no
C55 H18C 3.0613 1_455 no
H2 C47 2.8819 4_554 no
H2 C10 2.7130 . no
H2 H47A 2.5329 4_554 no
H2 H47B 2.5473 4_554 no
H2 C33 3.0731 . no
H2 H33 2.4049 . no
H5 C9 2.8691 . no
H6 C24 2.6099 . no
H6 H24 2.4076 . no
H6 C19 2.7667 . no
H7B H37B 2.5948 2_655 no
H7B C37 3.0624 2_655 no
H7C C34 3.0230 4_554 no
H8A H55A 2.5722 4_554 no
H8C H41B 2.5151 4_454 no
H8C H49A 2.5835 4_454 no
H11 C28 2.6488 . no
H11 H25C 2.4508 2_645 no
H11 C25 3.0441 2_645 no
H11 C29 2.9136 . no
H12 H16A 2.5182 . no
H12 C16 2.9818 . no
H14 H17B 2.5556 . no
H14 C17 2.9690 . no
H15 C1 2.9931 . no
H15 H39B 2.4869 2_655 no
H15 C20 3.0030 . no
H15 H20 2.5202 . no
H16A H12 2.5182 . no
H17A H23 2.4425 1_655 no
H17B H14 2.5556 . no
H17C H52A 2.2999 4_554 no
H18C C55 3.0613 1_655 no
H18C C54 3.0672 1_655 no
H20 C10 2.6466 . no
H20 H15 2.5202 . no
H20 C15 2.5656 . no
H21 H25A 2.5592 . no
H21 C25 3.0542 . no
H21 H36A 2.3818 2_655 no
H23 H17A 2.4425 1_455 no
H23 C27 2.9093 . no
H23 H27A 2.5727 . no
H24 H6 2.4076 . no
H24 C6 2.9851 . no
H24 C28 2.9579 . no
H24 H51A 2.4977 4_454 no
H25A H21 2.5592 . no
H25B H46A 2.5621 3_666 no
H25C H11 2.4508 2_655 no
H27A H23 2.5727 . no
H29 H53A 2.3554 . no
H29 H42B 2.4905 . no
H29 C19 2.7778 . no
H30 C34 2.9391 . no
H30 H56B 2.5111 . no
H33 C1 2.6467 . no
H33 C2 2.5186 . no
H33 H2 2.4049 . no
H36A H21 2.3818 2_645 no
H36C H43B 2.4462 2_645 no
H37A H48B 2.3629 . no
H37A H37A 2.4718 3_656 no
H37B H48A 2.4477 . no
H37B H7B 2.5948 2_645 no
H38A H39B 2.3167 . no
H38A C1 3.0782 2_645 no
H38A C5 3.0007 2_645 no
H38A C6 2.8894 2_645 no
H38B H39A 2.4738 . no
H39A H38B 2.4738 . no
H39B H38A 2.3167 . no
H39B C6 3.0122 2_645 no
H39B H15 2.4869 2_645 no
H40A H41B 2.3783 . no
H40B H41A 2.3218 . no
H41A C11 2.9121 . no
H41A C12 2.9358 . no
H41A H40B 2.3218 . no
H41B H40A 2.3783 . no
H41B H49A 2.4760 . no
H41B H8C 2.5151 4_655 no
H42A C12 3.0936 . no
H42A H43B 2.2925 . no
H42B H29 2.4905 . no
H42B H43A 2.3931 . no
H43A C21 3.0686 . no
H43A H42B 2.3931 . no
H43B H42A 2.2925 . no
H43B C36 2.9803 2_655 no
H43B H36C 2.4462 2_655 no
H44A H45B 2.4086 . no
H44B H45A 2.4167 . no
H45A H44B 2.4167 . no
H45B H44A 2.4086 . no
H45B H52B 2.5000 . no
H46A H47B 2.3732 . no
H46A H25B 2.5621 3_666 no
H46B H47A 2.4340 . no
H47A H46B 2.4340 . no
H47A H2 2.5329 4_555 no
H47B H46A 2.3732 . no
H47B C11 2.9675 4_555 no
H47B C12 2.9222 4_555 no
H47B H2 2.5473 4_555 no
H48A H37B 2.4477 . no
H48B H37A 2.3629 . no
H48B C2 3.0848 4_555 no
H49A O4 2.8507 . no
H49A H41B 2.4760 . no
H49A H8C 2.5835 4_655 no
H50B C3 3.0753 4_655 no
H50B C4 2.9540 4_655 no
H50B C5 2.9052 4_655 no
H50B C6 3.0057 4_655 no
H51A H24 2.4977 4_655 no
H51B C32 2.8944 4_655 no
H51B C33 2.9436 4_655 no
H52A H17C 2.2999 4_555 no
H52B O6 2.7181 . no
H52B H45B 2.5000 . no
H53A H29 2.3554 . no
H53B O5 2.8648 . no
H55A H8A 2.5722 4_555 no
H56A O1 2.7157 . no
H56B H30 2.5111 . no

loop_
_geom_torsion_atom_site_label_1
_geom_torsion_atom_site_label_2
_geom_torsion_atom_site_label_3
_geom_torsion_atom_site_label_4
_geom_torsion
_geom_torsion_publ_flag
C7 Si1 C4 C3 -61.3(3) no
C7 Si1 C4 C5 121.5(3) no
C8 Si1 C4 C3 55.7(3) no
C8 Si1 C4 C5 -121.4(3) no
C9 Si1 C4 C3 176.2(3) no
C9 Si1 C4 C5 -1.0(4) no
C16 Si2 C13 C12 33.5(3) no
C16 Si2 C13 C14 -152.6(3) no
C17 Si2 C13 C12 156.3(3) no
C17 Si2 C13 C14 -29.8(3) no
C18 Si2 C13 C12 -85.4(3) no
C18 Si2 C13 C14 88.5(3) no
C25 Si3 C22 C21 44.1(3) no
C25 Si3 C22 C23 -135.6(3) no
C26 Si3 C22 C21 -72.0(5) no
C26 Si3 C22 C23 108.3(5) no
C27 Si3 C22 C21 162.5(5) no
C27 Si3 C22 C23 -17.2(5) no
C34 Si4 C31 C30 18.8(6) no
C34 Si4 C31 C32 -169.3(5) no
C35 Si4 C31 C30 130.2(5) no
C35 Si4 C31 C32 -57.8(5) no
C36 Si4 C31 C30 -108.0(7) no
C36 Si4 C31 C32 64.0(6) no
O1 Na O2 C38 6.4(2) no
O1 Na O2 C39 145.7(3) no
O4 Na O2 C38 -176.8(3) no
O4 Na O2 C39 -37.4(4) no
O7 Na O2 C38 96.7(3) no
O7 Na O2 C39 -124.0(3) no
O8 Na O2 C38 -74.7(3) no
O8 Na O2 C39 64.6(3) no
O2 Na O4 C42 38.5(3) no
O2 Na O4 C43 174.7(3) no
O7 Na O4 C42 126.0(3) no
O7 Na O4 C43 -97.8(3) no
O8 Na O4 C42 -65.1(3) no
O8 Na O4 C43 71.1(3) no
O1 Na O7 C49 133.8(5) no
O1 Na O7 C52 -62.8(5) no
O2 Na O7 C49 72.1(5) no
O2 Na O7 C52 -124.6(5) no
O4 Na O7 C49 -44.9(5) no
O1 Na O8 C56 -37.2(3) no
O2 Na O8 C53 -139.0(3) no
O2 Na O8 C56 23.5(3) no
O4 Na O8 C53 -20.4(4) no
O4 Na O8 C56 142.1(3) no
O8 Na O1 C48 -101.1(3) no
O7 Na O1 C37 -62.0(3) no
O2 Na O1 C37 26.9(2) no
O2 Na O1 C48 156.6(3) no
O1 Na O8 C53 160.3(3) no
O7 Na O1 C48 67.7(3) no
O8 Na O1 C37 129.1(2) no
O4 Na O7 C52 118.4(5) no
C48 O1 C37 C38 169.6(4) no
C37 O1 C48 C47 175.2(4) no
Na O1 C37 C38 -58.5(4) no
Na O1 C48 C47 46.2(4) no
Na O2 C39 C40 50.4(4) no
Na O2 C38 C37 -37.1(4) no
C39 O2 C38 C37 -178.9(3) no
C38 O2 C39 C40 -168.5(3) no
C40 O3 C41 C42 178.7(3) no
C41 O3 C40 C39 -177.6(3) no
C42 O4 C43 C44 175.7(5) no
Na O4 C43 C44 37.3(5) no
Na O4 C42 C41 -51.3(5) no
C43 O4 C42 C41 168.9(5) no
C44 O5 C45 C46 -171.2(4) no
C45 O5 C44 C43 -171.5(4) no
C46 O6 C47 C48 -178.5(3) no
C47 O6 C46 C45 177.5(3) no
C52 O7 C49 C50 -32.2(7) no
Na O7 C49 C50 134.9(4) no
C49 O7 C52 C51 11.8(8) no
Na O7 C52 C51 -153.3(5) no
C56 O8 C53 C54 15.1(5) no
Na O8 C56 C55 172.6(4) no
C53 O8 C56 C55 -21.9(5) no
Na O8 C53 C54 179.2(3) no
C6 C1 B C10 -135.5(3) no
C6 C1 B C19 -14.1(5) no
C2 C1 B C19 167.6(3) no
C2 C1 C6 C5 2.6(5) no
C6 C1 B C28 104.6(3) no
C2 C1 B C10 46.2(4) no
C6 C1 C2 C3 -2.4(5) no
B C1 C2 C3 176.1(3) no
C2 C1 B C28 -73.7(4) no
B C1 C6 C5 -175.8(3) no
C1 C2 C3 C4 0.2(6) no
C2 C3 C4 Si1 -175.5(3) no
C2 C3 C4 C5 1.9(5) no
C3 C4 C5 C6 -1.7(5) no
Si1 C4 C5 C6 175.6(3) no
C4 C5 C6 C1 -0.6(6) no
B C10 C11 C12 -177.3(3) no
C15 C10 B C28 -179.9(2) no
C15 C10 B C1 61.8(3) no
C11 C10 B C1 -118.0(3) no
C11 C10 C15 C14 -4.1(4) no
C11 C10 B C28 0.4(4) no
C15 C10 C11 C12 2.9(4) no
C11 C10 B C19 120.0(3) no
B C10 C15 C14 176.1(3) no
C15 C10 B C19 -60.2(3) no
C10 C11 C12 C13 0.5(5) no
C11 C12 C13 C14 -2.9(5) no
C11 C12 C13 Si2 171.3(2) no
C12 C13 C14 C15 1.8(4) no
Si2 C13 C14 C15 -172.4(2) no
C13 C14 C15 C10 1.8(5) no
C20 C19 B C1 -118.8(3) no
C24 C19 B C10 -177.6(3) no
C24 C19 B C28 -55.8(3) no
C24 C19 C20 C21 -1.0(4) no
C20 C19 B C10 0.0(4) no
C24 C19 B C1 63.6(4) no
B C19 C24 C23 179.7(3) no
C20 C19 C24 C23 1.9(4) no
B C19 C20 C21 -178.8(3) no
C20 C19 B C28 121.7(3) no
C19 C20 C21 C22 -0.2(5) no
C20 C21 C22 C23 0.6(5) no
C20 C21 C22 Si3 -179.1(3) no
C21 C22 C23 C24 0.2(5) no
Si3 C22 C23 C24 179.9(3) no
C22 C23 C24 C19 -1.5(5) no
B C28 C29 C30 178.5(6) no
C33 C28 C29 C30 -8.9(10) no
C29 C28 B C19 -43.5(5) no
C29 C28 C33 C32 8.4(9) no
C33 C28 B C19 144.7(4) no
C29 C28 B C10 78.1(5) no
C29 C28 B C1 -164.9(5) no
B C28 C33 C32 -179.0(5) no
C33 C28 B C10 -93.7(5) no
C33 C28 B C1 23.3(5) no
C28 C29 C30 C31 -1.6(12) no
C29 C30 C31 Si4 -175.4(6) no
C29 C30 C31 C32 11.8(10) no
C30 C31 C32 C33 -12.2(9) no
Si4 C31 C32 C33 174.9(5) no
C31 C32 C33 C28 2.2(11) no
O1 C37 C38 O2 63.9(4) no
O2 C39 C40 O3 -58.6(4) no
O3 C41 C42 O4 60.1(5) no
O4 C43 C44 O5 -63.3(5) no
O5 C45 C46 O6 64.3(5) no
O6 C47 C48 O1 -66.1(4) no
O7 C49 C50 C51 37.8(7) no
C49 C50 C51 C52 -29.6(7) no
C50 C51 C52 O7 11.3(8) no
O8 C53 C54 C55 -2.6(6) no
C53 C54 C55 C56 -10.4(7) no
C54 C55 C56 O8 19.7(6) no
